data_4063476
loop_
_publ_author_name
'Chan, Kai-Ting'
'Tsai, Yi-Hua'
'Lin, Wu-Shien'
'Wu, Jia-Rong'
'Chen, Shih-Jung'
'Liao, Fu-Xing'
'Hu, Ching-Han'
'Lee, Hon Man'

_publ_section_title
;
 Palladium Complexes with Carbene and Phosphine Ligands: Synthesis,
 Structural Characterization, and Direct Arylation Reactions between Aryl
 Halides and Alkynes
;
_journal_issue 2
_journal_name_full Organometallics
_journal_page_first 463
_journal_page_last 472
_journal_paper_doi 10.1021/om9009203
_journal_volume 29
_journal_year 2010
_chemical_formula_sum 'C74 H106 Cl4 N4 O P2 Pd2'
_chemical_formula_weight 1484.17
_chemical_name_systematic
; 
 ? 
;
_space_group_IT_number 14
_symmetry_space_group_name_Hall '-P 2ybc'
_symmetry_space_group_name_H-M 'P 1 21/c 1'
_atom_sites_solution_hydrogens geom
_atom_sites_solution_primary direct
_atom_sites_solution_secondary difmap
_audit_creation_method SHELXL-97
_cell_angle_alpha 90.00
_cell_angle_beta 103.143(2)
_cell_angle_gamma 90.00
_cell_formula_units_Z 4
_cell_length_a 16.8134(4)
_cell_length_b 16.3899(4)
_cell_length_c 27.0373(7)
_cell_measurement_temperature 100(2)
_cell_volume 7255.5(3)
_computing_structure_refinement 'SHELXL-97 (Sheldrick, 1997)'
_computing_structure_solution 'SHELXS-97 (Sheldrick, 1990)'
_diffrn_ambient_temperature 100(2)
_diffrn_measured_fraction_theta_full 0.977
_diffrn_measured_fraction_theta_max 0.977
_diffrn_radiation_monochromator graphite
_diffrn_radiation_source 'fine-focus sealed tube'
_diffrn_radiation_type MoK\a
_diffrn_radiation_wavelength 0.71073
_diffrn_reflns_av_R_equivalents 0.0595
_diffrn_reflns_av_sigmaI/netI 0.1060
_diffrn_reflns_limit_h_max 21
_diffrn_reflns_limit_h_min -19
_diffrn_reflns_limit_k_max 20
_diffrn_reflns_limit_k_min -20
_diffrn_reflns_limit_l_max 33
_diffrn_reflns_limit_l_min -33
_diffrn_reflns_number 36779
_diffrn_reflns_theta_full 26.50
_diffrn_reflns_theta_max 26.50
_diffrn_reflns_theta_min 2.52
_exptl_absorpt_coefficient_mu 0.732
_exptl_absorpt_correction_T_max 0.8674
_exptl_absorpt_correction_T_min 0.7583
_exptl_crystal_density_diffrn 1.359
_exptl_crystal_density_method 'not measured'
_exptl_crystal_F_000 3104
_exptl_crystal_size_max 0.40
_exptl_crystal_size_mid 0.20
_exptl_crystal_size_min 0.20
_refine_diff_density_max 1.682
_refine_diff_density_min -0.846
_refine_diff_density_rms 0.099
_refine_ls_extinction_method none
_refine_ls_goodness_of_fit_ref 1.111
_refine_ls_hydrogen_treatment mixed
_refine_ls_matrix_type full
_refine_ls_number_parameters 811
_refine_ls_number_reflns 14688
_refine_ls_number_restraints 72
_refine_ls_restrained_S_all 1.116
_refine_ls_R_factor_all 0.1192
_refine_ls_R_factor_gt 0.0591
_refine_ls_shift/su_max 0.039
_refine_ls_shift/su_mean 0.001
_refine_ls_structure_factor_coef Fsqd
_refine_ls_weighting_details 'calc w=1/[\s^2^(Fo^2^)+(0.0665P)^2^+7.9072P] where P=(Fo^2^+2Fc^2^)/3'
_refine_ls_weighting_scheme calc
_refine_ls_wR_factor_gt 0.1477
_refine_ls_wR_factor_ref 0.1566
_reflns_number_gt 8880
_reflns_number_total 14688
_reflns_threshold_expression >2sigma(I)
_cod_data_source_file om9009203_si_001.cif
_cod_data_source_block 5
_cod_database_code 4063476

loop_
_symmetry_equiv_pos_as_xyz
'x, y, z'
'-x, y+1/2, -z+1/2'
'-x, -y, -z'
'x, -y-1/2, z-1/2'

loop_
_atom_site_label
_atom_site_type_symbol
_atom_site_fract_x
_atom_site_fract_y
_atom_site_fract_z
_atom_site_U_iso_or_equiv
_atom_site_adp_type
_atom_site_occupancy
_atom_site_symmetry_multiplicity
_atom_site_calc_flag
_atom_site_refinement_flags
_atom_site_disorder_assembly
_atom_site_disorder_group
C1 C 0.1549(3) 0.7395(3) 0.2795(2) 0.0219(11) Uani 1 1 d . . .
C2 C 0.2795(3) 0.8003(3) 0.3350(2) 0.0289(13) Uani 1 1 d . . .
H2A H 0.3290 0.7674 0.3486 0.035 Uiso 1 1 calc R . .
H2B H 0.2458 0.8004 0.3607 0.035 Uiso 1 1 calc R . .
C3 C 0.3042(3) 0.8870(4) 0.3262(2) 0.0315(14) Uani 1 1 d . . .
C4 C 0.3843(4) 0.9048(5) 0.3295(4) 0.091(4) Uani 1 1 d . . .
H4A H 0.4243 0.8630 0.3376 0.109 Uiso 1 1 calc R . .
C5 C 0.4080(5) 0.9843(5) 0.3212(5) 0.119(5) Uani 1 1 d . . .
H5A H 0.4638 0.9961 0.3226 0.143 Uiso 1 1 calc R . .
C6 C 0.3520(5) 1.0440(4) 0.3110(4) 0.073(3) Uani 1 1 d . . .
H6A H 0.3687 1.0984 0.3068 0.088 Uiso 1 1 calc R . .
C7 C 0.2736(4) 1.0277(4) 0.3069(3) 0.0443(17) Uani 1 1 d . . .
H7A H 0.2343 1.0704 0.2998 0.053 Uiso 1 1 calc R . .
C8 C 0.2487(4) 0.9478(4) 0.3130(2) 0.0357(15) Uani 1 1 d . . .
H8A H 0.1921 0.9358 0.3080 0.043 Uiso 1 1 calc R . .
C9 C 0.2629(4) 0.7534(4) 0.2448(2) 0.0337(14) Uani 1 1 d . . .
H9A H 0.3166 0.7655 0.2412 0.040 Uiso 1 1 calc R . .
C10 C 0.2018(4) 0.7239(4) 0.2091(2) 0.0355(15) Uani 1 1 d . . .
H10A H 0.2036 0.7109 0.1751 0.043 Uiso 1 1 calc R . .
C11 C 0.0512(3) 0.6941(4) 0.2038(2) 0.0323(14) Uani 1 1 d . . .
H11A H 0.0215 0.7449 0.1912 0.039 Uiso 1 1 calc R . .
H11B H 0.0229 0.6687 0.2282 0.039 Uiso 1 1 calc R . .
C12 C 0.0467(3) 0.6371(4) 0.1599(2) 0.0298(13) Uani 1 1 d . . .
C13 C 0.0329(3) 0.5541(4) 0.1642(2) 0.0321(14) Uani 1 1 d . . .
H13A H 0.0278 0.5325 0.1959 0.038 Uiso 1 1 calc R . .
C14 C 0.0264(4) 0.5030(4) 0.1233(2) 0.0431(16) Uani 1 1 d . . .
H14A H 0.0162 0.4465 0.1270 0.052 Uiso 1 1 calc R . .
C15 C 0.0344(4) 0.5325(4) 0.0772(3) 0.0477(18) Uani 1 1 d . . .
H15A H 0.0307 0.4964 0.0493 0.057 Uiso 1 1 calc R . .
C16 C 0.0479(4) 0.6143(4) 0.0715(2) 0.0471(18) Uani 1 1 d . . .
H16A H 0.0536 0.6350 0.0397 0.057 Uiso 1 1 calc R . .
C17 C 0.0532(4) 0.6667(4) 0.1125(2) 0.0396(16) Uani 1 1 d . . .
H17A H 0.0613 0.7234 0.1083 0.047 Uiso 1 1 calc R . .
C18 C 0.1704(3) 0.6429(4) 0.44016(19) 0.0237(12) Uani 1 1 d . . .
H18A H 0.2037 0.5929 0.4515 0.028 Uiso 1 1 calc R . .
C19 C 0.2313(4) 0.7143(4) 0.4493(2) 0.0403(16) Uani 1 1 d . . .
H19A H 0.2713 0.7071 0.4278 0.048 Uiso 1 1 calc R . .
H19B H 0.2016 0.7660 0.4393 0.048 Uiso 1 1 calc R . .
C20 C 0.2765(4) 0.7188(5) 0.5051(2) 0.055(2) Uani 1 1 d . . .
H20A H 0.3124 0.6705 0.5135 0.066 Uiso 1 1 calc R . .
H20B H 0.3115 0.7681 0.5104 0.066 Uiso 1 1 calc R . .
C21 C 0.2186(4) 0.7219(5) 0.5401(2) 0.0463(18) Uani 1 1 d . . .
H21A H 0.2503 0.7194 0.5758 0.056 Uiso 1 1 calc R . .
H21B H 0.1886 0.7743 0.5353 0.056 Uiso 1 1 calc R . .
C22 C 0.1586(3) 0.6528(5) 0.5305(2) 0.0403(17) Uani 1 1 d . . .
H22A H 0.1190 0.6595 0.5522 0.048 Uiso 1 1 calc R . .
H22B H 0.1879 0.6007 0.5398 0.048 Uiso 1 1 calc R . .
C23 C 0.1124(3) 0.6496(5) 0.4745(2) 0.0407(17) Uani 1 1 d . . .
H23A H 0.0750 0.6021 0.4691 0.049 Uiso 1 1 calc R . .
H23B H 0.0790 0.6996 0.4660 0.049 Uiso 1 1 calc R . .
C24 C 0.0414(3) 0.5586(3) 0.3674(2) 0.0211(12) Uani 1 1 d . . .
H24A H 0.0085 0.5834 0.3900 0.025 Uiso 1 1 calc R . .
C25 C 0.0634(3) 0.4734(3) 0.3891(2) 0.0314(14) Uani 1 1 d . . .
H25A H 0.0922 0.4431 0.3667 0.038 Uiso 1 1 calc R . .
H25B H 0.1007 0.4781 0.4230 0.038 Uiso 1 1 calc R . .
C26 C -0.0128(4) 0.4266(4) 0.3936(2) 0.0392(16) Uani 1 1 d . . .
H26A H -0.0382 0.4538 0.4188 0.047 Uiso 1 1 calc R . .
H26B H 0.0027 0.3706 0.4058 0.047 Uiso 1 1 calc R . .
C27 C -0.0744(4) 0.4224(4) 0.3425(3) 0.0475(18) Uani 1 1 d . . .
H27A H -0.0518 0.3884 0.3187 0.057 Uiso 1 1 calc R . .
H27B H -0.1252 0.3960 0.3472 0.057 Uiso 1 1 calc R . .
C28 C -0.0947(4) 0.5071(4) 0.3195(2) 0.0422(17) Uani 1 1 d . . .
H28A H -0.1240 0.5386 0.3411 0.051 Uiso 1 1 calc R . .
H28B H -0.1313 0.5016 0.2854 0.051 Uiso 1 1 calc R . .
C29 C -0.0177(3) 0.5532(4) 0.3151(2) 0.0297(13) Uani 1 1 d . . .
H29A H -0.0325 0.6088 0.3019 0.036 Uiso 1 1 calc R . .
H29B H 0.0091 0.5246 0.2910 0.036 Uiso 1 1 calc R . .
C30 C 0.2100(3) 0.5751(4) 0.3492(2) 0.0374(16) Uani 1 1 d . . .
H30A H 0.2452 0.6217 0.3434 0.045 Uiso 1 1 calc R . .
C31 C 0.1830(3) 0.5402(4) 0.2963(2) 0.0306(14) Uani 1 1 d . . .
H31A H 0.1519 0.4894 0.2979 0.037 Uiso 1 1 calc R . .
H31B H 0.1460 0.5796 0.2747 0.037 Uiso 1 1 calc R . .
C32 C 0.2522(5) 0.5220(7) 0.2723(3) 0.093(3) Uani 1 1 d . . .
H32A H 0.2312 0.4927 0.2399 0.111 Uiso 1 1 calc R . .
H32B H 0.2765 0.5740 0.2643 0.111 Uiso 1 1 calc R . .
C33 C 0.3157(6) 0.4726(5) 0.3045(3) 0.080(3) Uani 1 1 d . . .
H33A H 0.3638 0.4710 0.2892 0.097 Uiso 1 1 calc R . .
H33B H 0.2953 0.4161 0.3053 0.097 Uiso 1 1 calc R . .
C34 C 0.3425(4) 0.5033(5) 0.3584(3) 0.057(2) Uani 1 1 d U . .
H34A H 0.3762 0.5529 0.3589 0.069 Uiso 1 1 calc R . .
H34B H 0.3768 0.4612 0.3794 0.069 Uiso 1 1 calc R . .
C35 C 0.2686(5) 0.5234(6) 0.3818(3) 0.075(2) Uani 1 1 d U . .
H35A H 0.2416 0.4719 0.3880 0.090 Uiso 1 1 calc R . .
H35B H 0.2885 0.5508 0.4149 0.090 Uiso 1 1 calc R . .
C36 C 0.6939(3) 0.8116(3) 0.3397(2) 0.0244(12) Uani 1 1 d . . .
C37 C 0.7757(4) 0.7266(3) 0.2922(2) 0.0291(13) Uani 1 1 d . . .
H37A H 0.7356 0.6838 0.2954 0.035 Uiso 1 1 calc R . .
H37B H 0.8309 0.7052 0.3075 0.035 Uiso 1 1 calc R . .
C38 C 0.7699(3) 0.7431(3) 0.2368(2) 0.0269(12) Uani 1 1 d . . .
C39 C 0.6936(4) 0.7496(4) 0.2040(2) 0.0385(15) Uani 1 1 d . . .
H39A H 0.6455 0.7458 0.2167 0.046 Uiso 1 1 calc R . .
C40 C 0.6880(5) 0.7617(4) 0.1525(3) 0.0538(19) Uani 1 1 d . . .
H40A H 0.6358 0.7654 0.1300 0.065 Uiso 1 1 calc R . .
C41 C 0.7572(5) 0.7683(4) 0.1335(3) 0.057(2) Uani 1 1 d . . .
H41A H 0.7529 0.7757 0.0981 0.069 Uiso 1 1 calc R . .
C42 C 0.8325(5) 0.7642(5) 0.1664(3) 0.059(2) Uani 1 1 d . . .
H42A H 0.8806 0.7707 0.1540 0.071 Uiso 1 1 calc R . .
C43 C 0.8386(4) 0.7507(4) 0.2175(2) 0.0431(16) Uani 1 1 d . . .
H43A H 0.8911 0.7464 0.2397 0.052 Uiso 1 1 calc R . .
C44 C 0.8135(3) 0.8641(4) 0.3306(2) 0.0288(13) Uani 1 1 d . . .
H44A H 0.8643 0.8694 0.3211 0.035 Uiso 1 1 calc R . .
C45 C 0.7788(3) 0.9192(4) 0.3565(2) 0.0328(14) Uani 1 1 d . . .
H45A H 0.8005 0.9707 0.3688 0.039 Uiso 1 1 calc R . .
C46 C 0.6500(4) 0.9273(4) 0.3878(2) 0.0362(15) Uani 1 1 d . . .
H46A H 0.6758 0.9307 0.4245 0.043 Uiso 1 1 calc R . .
H46B H 0.5998 0.8942 0.3839 0.043 Uiso 1 1 calc R . .
C47 C 0.6272(3) 1.0119(4) 0.3679(2) 0.0312(14) Uani 1 1 d . . .
C48 C 0.6114(5) 1.0308(5) 0.3176(3) 0.056(2) Uani 1 1 d . . .
H48A H 0.6200 0.9910 0.2938 0.067 Uiso 1 1 calc R . .
C49 C 0.5831(5) 1.1075(5) 0.3008(3) 0.064(2) Uani 1 1 d . . .
H49A H 0.5731 1.1195 0.2655 0.077 Uiso 1 1 calc R . .
C50 C 0.5693(4) 1.1650(4) 0.3327(4) 0.064(2) Uani 1 1 d . . .
H50A H 0.5469 1.2163 0.3205 0.077 Uiso 1 1 calc R . .
C51 C 0.5883(7) 1.1479(5) 0.3835(4) 0.111(4) Uani 1 1 d . . .
H51A H 0.5822 1.1891 0.4071 0.133 Uiso 1 1 calc R . .
C52 C 0.6162(6) 1.0723(5) 0.4008(3) 0.078(3) Uani 1 1 d . . .
H52A H 0.6280 1.0614 0.4363 0.094 Uiso 1 1 calc R . .
C53 C 0.7509(3) 0.6773(4) 0.4311(2) 0.0335(14) Uani 1 1 d . . .
H53A H 0.7780 0.6906 0.4028 0.040 Uiso 1 1 calc R . .
C54 C 0.8011(4) 0.6082(4) 0.4591(2) 0.0412(16) Uani 1 1 d . . .
H54A H 0.7951 0.5594 0.4370 0.049 Uiso 1 1 calc R . .
H54B H 0.7810 0.5943 0.4898 0.049 Uiso 1 1 calc R . .
C55 C 0.8908(3) 0.6326(4) 0.4745(2) 0.0307(14) Uani 1 1 d . . .
H55A H 0.9220 0.5882 0.4950 0.037 Uiso 1 1 calc R . .
H55B H 0.9122 0.6395 0.4436 0.037 Uiso 1 1 calc R . .
C56 C 0.9038(3) 0.7110(4) 0.5049(3) 0.0408(16) Uani 1 1 d . . .
H56A H 0.8901 0.7016 0.5382 0.049 Uiso 1 1 calc R . .
H56B H 0.9623 0.7263 0.5114 0.049 Uiso 1 1 calc R . .
C57 C 0.8536(4) 0.7797(4) 0.4787(3) 0.0483(18) Uani 1 1 d . . .
H57A H 0.8725 0.7950 0.4478 0.058 Uiso 1 1 calc R . .
H57B H 0.8599 0.8278 0.5014 0.058 Uiso 1 1 calc R . .
C58 C 0.7617(3) 0.7539(4) 0.4637(2) 0.0303(13) Uani 1 1 d . . .
H58A H 0.7416 0.7437 0.4948 0.036 Uiso 1 1 calc R . .
H58B H 0.7290 0.7988 0.4446 0.036 Uiso 1 1 calc R . .
C59 C 0.5754(3) 0.6659(4) 0.4443(2) 0.0297(13) Uani 1 1 d . . .
H59A H 0.5230 0.6403 0.4259 0.036 Uiso 1 1 calc R . .
C60 C 0.5516(4) 0.7529(4) 0.4553(3) 0.0443(17) Uani 1 1 d . . .
H60A H 0.5345 0.7834 0.4231 0.053 Uiso 1 1 calc R . .
H60B H 0.5995 0.7811 0.4766 0.053 Uiso 1 1 calc R . .
C61 C 0.4816(4) 0.7516(5) 0.4830(3) 0.0535(19) Uani 1 1 d . . .
H61A H 0.4694 0.8080 0.4922 0.064 Uiso 1 1 calc R . .
H61B H 0.4319 0.7289 0.4604 0.064 Uiso 1 1 calc R . .
C62 C 0.5056(5) 0.6995(7) 0.5311(3) 0.073(3) Uani 1 1 d . . .
H62A H 0.5516 0.7260 0.5551 0.088 Uiso 1 1 calc R . .
H62B H 0.4589 0.6968 0.5477 0.088 Uiso 1 1 calc R . .
C63 C 0.5302(4) 0.6141(6) 0.5202(3) 0.064(2) Uani 1 1 d . . .
H63A H 0.4830 0.5857 0.4985 0.076 Uiso 1 1 calc R . .
H63B H 0.5466 0.5834 0.5525 0.076 Uiso 1 1 calc R . .
C64 C 0.6013(4) 0.6156(5) 0.4935(2) 0.0457(18) Uani 1 1 d . . .
H64A H 0.6153 0.5593 0.4854 0.055 Uiso 1 1 calc R . .
H64B H 0.6499 0.6405 0.5160 0.055 Uiso 1 1 calc R . .
C65 C 0.6397(4) 0.5519(4) 0.3806(3) 0.0434(17) Uani 1 1 d . . .
H65A H 0.6737 0.5238 0.4110 0.052 Uiso 1 1 calc R . .
C66 C 0.5634(5) 0.5060(5) 0.3691(3) 0.065(2) Uani 1 1 d . . .
H66A H 0.5286 0.5257 0.3367 0.078 Uiso 1 1 calc R . .
H66B H 0.5336 0.5150 0.3963 0.078 Uiso 1 1 calc R . .
C67 C 0.5808(4) 0.4132(4) 0.3648(3) 0.0479(19) Uani 1 1 d . . .
H67A H 0.6113 0.3924 0.3981 0.057 Uiso 1 1 calc R . .
H67B H 0.5284 0.3831 0.3553 0.057 Uiso 1 1 calc R . .
C68 C 0.6302(4) 0.3984(4) 0.3250(3) 0.0504(19) Uani 1 1 d . . .
H68A H 0.6444 0.3398 0.3251 0.061 Uiso 1 1 calc R . .
H68B H 0.5957 0.4115 0.2911 0.061 Uiso 1 1 calc R . .
C69 C 0.7036(5) 0.4453(5) 0.3326(3) 0.062(2) Uani 1 1 d . . .
H69A H 0.7293 0.4369 0.3034 0.074 Uiso 1 1 calc R . .
H69B H 0.7424 0.4259 0.3636 0.074 Uiso 1 1 calc R . .
C70 C 0.6869(4) 0.5382(4) 0.3381(3) 0.0426(17) Uani 1 1 d . . .
H70A H 0.7394 0.5681 0.3465 0.051 Uiso 1 1 calc R . .
H70B H 0.6544 0.5596 0.3055 0.051 Uiso 1 1 calc R . .
Cl1 Cl -0.01329(8) 0.75662(9) 0.37938(5) 0.0302(3) Uani 1 1 d . . .
Cl2 Cl 0.02662(9) 0.86393(9) 0.28219(5) 0.0330(3) Uani 1 1 d . . .
Cl3 Cl 0.54045(10) 0.82976(10) 0.26309(6) 0.0426(4) Uani 1 1 d . . .
Cl4 Cl 0.46367(8) 0.68617(9) 0.32663(5) 0.0323(3) Uani 1 1 d . . .
N1 N 0.2333(3) 0.7633(3) 0.28831(17) 0.0237(10) Uani 1 1 d . . .
N2 N 0.1348(3) 0.7156(3) 0.23075(18) 0.0281(11) Uani 1 1 d . . .
N3 N 0.7064(3) 0.8861(3) 0.36159(17) 0.0270(11) Uani 1 1 d . . .
N4 N 0.7607(2) 0.7987(3) 0.32064(17) 0.0244(10) Uani 1 1 d . . .
P1 P 0.12748(8) 0.62899(8) 0.37072(5) 0.0173(3) Uani 1 1 d . . .
P2 P 0.64182(8) 0.66031(9) 0.39906(5) 0.0223(3) Uani 1 1 d . . .
Pd1 Pd 0.08048(2) 0.74499(2) 0.327373(14) 0.01921(11) Uani 1 1 d . . .
Pd2 Pd 0.59273(2) 0.74617(3) 0.333273(15) 0.02338(12) Uani 1 1 d . . .
C71 C 0.1730(10) 0.9565(9) 0.4331(6) 0.117(5) Uani 0.50 1 d PGU A 1
H71A H 0.1984 0.9175 0.4133 0.140 Uiso 0.50 1 calc PR A 1
H71B H 0.1150 0.9416 0.4298 0.140 Uiso 0.50 1 calc PR A 1
C72 C 0.1815(9) 1.0427(9) 0.4166(5) 0.101(4) Uani 0.50 1 d PGU A 1
H72A H 0.1751 1.0455 0.3793 0.122 Uiso 0.50 1 calc PR A 1
H72B H 0.1397 1.0781 0.4262 0.122 Uiso 0.50 1 calc PR A 1
O1 O 0.2608(9) 1.0673(7) 0.4419(6) 0.130(4) Uani 0.50 1 d PGU A 1
C73 C 0.2848(10) 1.0201(10) 0.4874(6) 0.143(5) Uani 0.50 1 d PGU A 1
H73A H 0.2924 1.0561 0.5176 0.172 Uiso 0.50 1 calc PR A 1
H73B H 0.3371 0.9919 0.4881 0.172 Uiso 0.50 1 calc PR A 1
C74 C 0.2187(12) 0.9585(10) 0.4883(6) 0.138(5) Uani 0.50 1 d PGU A 1
H74A H 0.1828 0.9765 0.5106 0.165 Uiso 0.50 1 calc PR A 1
H74B H 0.2420 0.9044 0.4997 0.165 Uiso 0.50 1 calc PR A 1
C71A C 0.3793(11) 1.0519(15) 0.4651(9) 0.179(6) Uani 0.50 1 d PGU B 2
H71C H 0.4098 1.0473 0.5009 0.214 Uiso 0.50 1 calc PR B 2
H71D H 0.4141 1.0791 0.4451 0.214 Uiso 0.50 1 calc PR B 2
C72A C 0.3003(14) 1.0967(9) 0.4610(9) 0.178(6) Uani 0.50 1 d PGU B 2
H72C H 0.3071 1.1419 0.4859 0.213 Uiso 0.50 1 calc PR B 2
H72D H 0.2808 1.1194 0.4264 0.213 Uiso 0.50 1 calc PR B 2
O1A O 0.2447(10) 1.0382(12) 0.4715(7) 0.172(5) Uani 0.50 1 d PGU B 2
C73A C 0.2708(13) 0.9592(9) 0.4589(8) 0.165(6) Uani 0.50 1 d PGU B 2
H73C H 0.2294 0.9350 0.4308 0.197 Uiso 0.50 1 calc PR B 2
H73D H 0.2780 0.9225 0.4887 0.197 Uiso 0.50 1 calc PR B 2
C74A C 0.3507(14) 0.9691(13) 0.4432(9) 0.175(6) Uani 0.50 1 d PGU B 2
H74C H 0.3426 0.9687 0.4057 0.210 Uiso 0.50 1 calc PR B 2
H74D H 0.3899 0.9257 0.4578 0.210 Uiso 0.50 1 calc PR B 2

loop_
_atom_site_aniso_label
_atom_site_aniso_U_11
_atom_site_aniso_U_22
_atom_site_aniso_U_33
_atom_site_aniso_U_23
_atom_site_aniso_U_13
_atom_site_aniso_U_12
C1 0.034(3) 0.010(3) 0.026(3) 0.007(2) 0.015(2) 0.004(2)
C2 0.026(3) 0.025(3) 0.040(4) 0.008(3) 0.017(3) 0.005(3)
C3 0.030(3) 0.022(3) 0.047(4) 0.004(3) 0.018(3) 0.002(3)
C4 0.035(4) 0.029(4) 0.212(12) 0.021(6) 0.036(5) 0.008(4)
C5 0.038(5) 0.041(5) 0.277(16) 0.042(7) 0.033(7) -0.008(4)
C6 0.056(5) 0.021(4) 0.148(9) 0.006(5) 0.035(5) -0.008(4)
C7 0.054(4) 0.022(3) 0.058(5) 0.001(3) 0.016(4) 0.002(3)
C8 0.039(3) 0.032(4) 0.035(4) -0.001(3) 0.006(3) -0.004(3)
C9 0.039(3) 0.031(3) 0.040(3) 0.012(3) 0.027(3) 0.002(3)
C10 0.048(4) 0.035(4) 0.032(4) 0.008(3) 0.027(3) 0.013(3)
C11 0.040(3) 0.031(3) 0.028(3) 0.002(3) 0.011(3) 0.005(3)
C12 0.039(3) 0.029(3) 0.023(3) 0.004(3) 0.009(2) 0.006(3)
C13 0.042(3) 0.032(4) 0.020(3) 0.008(3) 0.003(3) 0.009(3)
C14 0.061(4) 0.025(3) 0.037(4) 0.006(3) 0.001(3) 0.005(3)
C15 0.073(5) 0.041(4) 0.028(4) -0.007(3) 0.009(3) 0.012(4)
C16 0.070(5) 0.048(5) 0.025(4) 0.005(3) 0.014(3) 0.007(4)
C17 0.063(4) 0.025(3) 0.033(4) 0.005(3) 0.016(3) 0.003(3)
C18 0.020(3) 0.032(3) 0.020(3) 0.002(3) 0.005(2) -0.001(2)
C19 0.050(4) 0.050(4) 0.022(3) -0.003(3) 0.011(3) -0.022(3)
C20 0.049(4) 0.086(6) 0.028(4) -0.002(4) 0.004(3) -0.036(4)
C21 0.048(4) 0.068(5) 0.023(3) -0.010(3) 0.008(3) -0.004(4)
C22 0.031(3) 0.076(5) 0.016(3) -0.002(3) 0.011(2) -0.010(3)
C23 0.030(3) 0.066(5) 0.027(3) -0.002(3) 0.008(3) -0.005(3)
C24 0.022(3) 0.019(3) 0.026(3) 0.002(2) 0.013(2) -0.003(2)
C25 0.038(3) 0.026(3) 0.037(4) 0.006(3) 0.022(3) 0.001(3)
C26 0.056(4) 0.025(3) 0.043(4) 0.004(3) 0.023(3) -0.009(3)
C27 0.070(5) 0.034(4) 0.048(4) -0.016(3) 0.034(4) -0.030(4)
C28 0.043(4) 0.058(5) 0.025(3) -0.005(3) 0.007(3) -0.024(3)
C29 0.033(3) 0.032(3) 0.026(3) -0.002(3) 0.009(2) -0.009(3)
C30 0.030(3) 0.053(4) 0.032(4) -0.009(3) 0.011(3) 0.019(3)
C31 0.043(3) 0.021(3) 0.032(3) 0.004(3) 0.017(3) 0.007(3)
C32 0.091(6) 0.134(9) 0.059(6) -0.039(6) 0.028(5) 0.025(7)
C33 0.130(8) 0.068(6) 0.062(6) 0.030(5) 0.061(5) 0.074(6)
C34 0.046(4) 0.075(5) 0.060(5) 0.030(4) 0.030(3) 0.037(4)
C35 0.067(5) 0.110(6) 0.053(5) 0.011(5) 0.024(4) 0.044(5)
C36 0.026(3) 0.020(3) 0.026(3) 0.008(2) 0.004(2) 0.003(2)
C37 0.035(3) 0.018(3) 0.039(4) 0.002(3) 0.018(3) 0.007(2)
C38 0.038(3) 0.012(3) 0.032(3) -0.003(3) 0.012(2) -0.001(3)
C39 0.045(3) 0.027(3) 0.043(4) -0.008(3) 0.008(3) -0.005(3)
C40 0.071(5) 0.043(5) 0.038(4) -0.011(4) -0.007(4) 0.007(4)
C41 0.098(6) 0.043(4) 0.034(4) 0.000(3) 0.019(4) 0.013(4)
C42 0.065(5) 0.077(6) 0.044(4) 0.016(4) 0.030(4) 0.010(4)
C43 0.039(3) 0.052(4) 0.041(4) 0.009(4) 0.017(3) 0.005(3)
C44 0.027(3) 0.025(3) 0.035(3) 0.010(3) 0.008(2) 0.001(3)
C45 0.039(3) 0.022(3) 0.037(4) 0.007(3) 0.007(3) -0.002(3)
C46 0.057(4) 0.025(3) 0.031(4) 0.002(3) 0.021(3) 0.004(3)
C47 0.034(3) 0.022(3) 0.038(4) -0.001(3) 0.009(3) -0.001(3)
C48 0.085(5) 0.045(4) 0.048(5) 0.015(4) 0.039(4) 0.016(4)
C49 0.071(5) 0.057(5) 0.073(6) 0.039(5) 0.034(4) 0.016(5)
C50 0.052(4) 0.021(4) 0.110(8) 0.018(5) -0.001(5) 0.000(4)
C51 0.156(10) 0.037(5) 0.109(9) -0.034(6) -0.033(7) 0.041(6)
C52 0.118(7) 0.049(5) 0.048(5) -0.019(4) -0.022(5) 0.030(5)
C53 0.029(3) 0.028(3) 0.038(4) -0.003(3) -0.004(3) 0.006(3)
C54 0.040(3) 0.043(4) 0.042(4) 0.001(3) 0.011(3) 0.003(3)
C55 0.021(3) 0.031(3) 0.041(4) 0.005(3) 0.011(2) 0.010(3)
C56 0.023(3) 0.045(4) 0.050(4) -0.004(3) 0.000(3) 0.003(3)
C57 0.042(4) 0.044(4) 0.055(5) -0.009(4) 0.004(3) -0.001(3)
C58 0.023(3) 0.029(3) 0.037(3) -0.004(3) 0.003(2) 0.005(3)
C59 0.031(3) 0.038(4) 0.021(3) 0.003(3) 0.008(2) -0.006(3)
C60 0.046(3) 0.053(4) 0.042(4) -0.015(4) 0.028(3) -0.011(4)
C61 0.049(4) 0.073(5) 0.048(4) -0.010(4) 0.030(3) -0.004(4)
C62 0.050(4) 0.143(9) 0.033(4) -0.005(5) 0.024(3) -0.008(5)
C63 0.051(4) 0.110(8) 0.032(4) 0.032(5) 0.015(3) -0.003(5)
C64 0.040(3) 0.073(5) 0.024(3) 0.008(4) 0.007(3) -0.007(4)
C65 0.062(4) 0.038(4) 0.041(4) -0.011(3) 0.033(3) -0.019(4)
C66 0.066(5) 0.066(6) 0.075(6) -0.016(5) 0.040(4) -0.016(5)
C67 0.063(4) 0.026(4) 0.067(5) -0.009(3) 0.042(4) -0.016(3)
C68 0.050(4) 0.039(4) 0.074(5) -0.017(4) 0.040(4) -0.016(3)
C69 0.071(5) 0.057(5) 0.068(6) -0.019(4) 0.039(4) -0.018(4)
C70 0.073(5) 0.029(4) 0.038(4) -0.009(3) 0.039(4) -0.015(3)
Cl1 0.0353(7) 0.0296(8) 0.0320(7) 0.0086(7) 0.0205(6) 0.0123(7)
Cl2 0.0484(8) 0.0208(7) 0.0351(8) 0.0091(6) 0.0206(7) 0.0122(7)
Cl3 0.0501(9) 0.0430(10) 0.0324(9) 0.0142(8) 0.0045(7) 0.0157(8)
Cl4 0.0201(6) 0.0396(9) 0.0353(8) 0.0001(7) 0.0022(6) 0.0022(6)
N1 0.030(2) 0.017(2) 0.029(3) 0.006(2) 0.0174(19) 0.004(2)
N2 0.035(3) 0.025(3) 0.029(3) 0.002(2) 0.018(2) 0.005(2)
N3 0.034(3) 0.021(3) 0.029(3) 0.002(2) 0.013(2) 0.004(2)
N4 0.023(2) 0.022(3) 0.030(3) 0.006(2) 0.011(2) 0.002(2)
P1 0.0189(6) 0.0168(7) 0.0181(7) 0.0020(6) 0.0078(5) 0.0016(6)
P2 0.0229(7) 0.0229(8) 0.0215(7) 0.0029(6) 0.0059(5) -0.0001(6)
Pd1 0.0253(2) 0.0139(2) 0.0216(2) 0.00362(18) 0.01211(16) 0.00328(19)
Pd2 0.0227(2) 0.0260(2) 0.0219(2) 0.0048(2) 0.00605(15) 0.0051(2)
C71 0.155(11) 0.075(9) 0.114(10) 0.023(9) 0.018(9) -0.009(9)
C72 0.146(11) 0.075(8) 0.094(9) 0.016(8) 0.049(8) -0.001(9)
O1 0.193(10) 0.093(7) 0.111(9) 0.029(7) 0.049(8) 0.003(8)
C73 0.195(12) 0.105(9) 0.115(10) 0.037(9) 0.006(9) -0.016(9)
C74 0.197(12) 0.089(9) 0.119(10) 0.040(9) 0.019(10) -0.026(9)
C71A 0.253(14) 0.128(11) 0.162(12) 0.012(11) 0.062(12) 0.039(12)
C72A 0.246(14) 0.119(11) 0.173(12) 0.021(10) 0.057(11) 0.033(11)
O1A 0.236(11) 0.118(9) 0.166(10) 0.019(8) 0.054(9) 0.032(9)
C73A 0.242(13) 0.109(10) 0.149(12) -0.003(10) 0.058(11) 0.044(11)
C74A 0.252(14) 0.120(11) 0.155(12) 0.008(11) 0.051(11) 0.043(12)

loop_
_atom_type_symbol
_atom_type_description
_atom_type_scat_dispersion_real
_atom_type_scat_dispersion_imag
_atom_type_scat_source
C C 0.0033 0.0016 'International Tables Vol C Tables 4.2.6.8 and 6.1.1.4'
H H 0.0000 0.0000 'International Tables Vol C Tables 4.2.6.8 and 6.1.1.4'
Pd Pd -0.9988 1.0072 'International Tables Vol C Tables 4.2.6.8 and 6.1.1.4'
N N 0.0061 0.0033 'International Tables Vol C Tables 4.2.6.8 and 6.1.1.4'
P P 0.1023 0.0942 'International Tables Vol C Tables 4.2.6.8 and 6.1.1.4'
Cl Cl 0.1484 0.1585 'International Tables Vol C Tables 4.2.6.8 and 6.1.1.4'
O O 0.0106 0.0060 'International Tables Vol C Tables 4.2.6.8 and 6.1.1.4'

loop_
_geom_angle_atom_site_label_1
_geom_angle_atom_site_label_2
_geom_angle_atom_site_label_3
_geom_angle
_geom_angle_site_symmetry_1
_geom_angle_site_symmetry_3
_geom_angle_publ_flag
N2 C1 N1 106.1(4) . . ?
N2 C1 Pd1 126.5(4) . . ?
N1 C1 Pd1 127.3(4) . . ?
N1 C2 C3 111.4(5) . . ?
N1 C2 H2A 109.3 . . ?
C3 C2 H2A 109.3 . . ?
N1 C2 H2B 109.3 . . ?
C3 C2 H2B 109.3 . . ?
H2A C2 H2B 108.0 . . ?
C8 C3 C4 118.2(6) . . ?
C8 C3 C2 122.2(5) . . ?
C4 C3 C2 119.6(6) . . ?
C3 C4 C5 120.3(7) . . ?
C3 C4 H4A 119.9 . . ?
C5 C4 H4A 119.9 . . ?
C6 C5 C4 120.1(7) . . ?
C6 C5 H5A 120.0 . . ?
C4 C5 H5A 120.0 . . ?
C7 C6 C5 120.6(7) . . ?
C7 C6 H6A 119.7 . . ?
C5 C6 H6A 119.7 . . ?
C6 C7 C8 119.9(7) . . ?
C6 C7 H7A 120.1 . . ?
C8 C7 H7A 120.1 . . ?
C3 C8 C7 120.8(6) . . ?
C3 C8 H8A 119.6 . . ?
C7 C8 H8A 119.6 . . ?
C10 C9 N1 106.9(5) . . ?
C10 C9 H9A 126.6 . . ?
N1 C9 H9A 126.6 . . ?
C9 C10 N2 107.2(5) . . ?
C9 C10 H10A 126.4 . . ?
N2 C10 H10A 126.4 . . ?
N2 C11 C12 114.3(5) . . ?
N2 C11 H11A 108.7 . . ?
C12 C11 H11A 108.7 . . ?
N2 C11 H11B 108.7 . . ?
C12 C11 H11B 108.7 . . ?
H11A C11 H11B 107.6 . . ?
C13 C12 C17 117.8(6) . . ?
C13 C12 C11 121.5(5) . . ?
C17 C12 C11 120.6(5) . . ?
C14 C13 C12 121.0(6) . . ?
C14 C13 H13A 119.5 . . ?
C12 C13 H13A 119.5 . . ?
C13 C14 C15 120.7(6) . . ?
C13 C14 H14A 119.7 . . ?
C15 C14 H14A 119.7 . . ?
C14 C15 C16 119.9(6) . . ?
C14 C15 H15A 120.1 . . ?
C16 C15 H15A 120.1 . . ?
C15 C16 C17 119.7(6) . . ?
C15 C16 H16A 120.1 . . ?
C17 C16 H16A 120.1 . . ?
C16 C17 C12 120.9(6) . . ?
C16 C17 H17A 119.6 . . ?
C12 C17 H17A 119.6 . . ?
C23 C18 C19 110.4(5) . . ?
C23 C18 P1 118.4(4) . . ?
C19 C18 P1 110.2(4) . . ?
C23 C18 H18A 105.6 . . ?
C19 C18 H18A 105.6 . . ?
P1 C18 H18A 105.6 . . ?
C20 C19 C18 111.0(5) . . ?
C20 C19 H19A 109.4 . . ?
C18 C19 H19A 109.4 . . ?
C20 C19 H19B 109.4 . . ?
C18 C19 H19B 109.4 . . ?
H19A C19 H19B 108.0 . . ?
C21 C20 C19 112.1(5) . . ?
C21 C20 H20A 109.2 . . ?
C19 C20 H20A 109.2 . . ?
C21 C20 H20B 109.2 . . ?
C19 C20 H20B 109.2 . . ?
H20A C20 H20B 107.9 . . ?
C22 C21 C20 111.8(6) . . ?
C22 C21 H21A 109.3 . . ?
C20 C21 H21A 109.3 . . ?
C22 C21 H21B 109.3 . . ?
C20 C21 H21B 109.3 . . ?
H21A C21 H21B 107.9 . . ?
C21 C22 C23 111.5(5) . . ?
C21 C22 H22A 109.3 . . ?
C23 C22 H22A 109.3 . . ?
C21 C22 H22B 109.3 . . ?
C23 C22 H22B 109.3 . . ?
H22A C22 H22B 108.0 . . ?
C18 C23 C22 111.0(5) . . ?
C18 C23 H23A 109.4 . . ?
C22 C23 H23A 109.4 . . ?
C18 C23 H23B 109.4 . . ?
C22 C23 H23B 109.4 . . ?
H23A C23 H23B 108.0 . . ?
C29 C24 C25 110.6(5) . . ?
C29 C24 P1 114.8(4) . . ?
C25 C24 P1 115.9(4) . . ?
C29 C24 H24A 104.7 . . ?
C25 C24 H24A 104.7 . . ?
P1 C24 H24A 104.7 . . ?
C26 C25 C24 110.9(5) . . ?
C26 C25 H25A 109.5 . . ?
C24 C25 H25A 109.5 . . ?
C26 C25 H25B 109.5 . . ?
C24 C25 H25B 109.5 . . ?
H25A C25 H25B 108.0 . . ?
C25 C26 C27 111.2(5) . . ?
C25 C26 H26A 109.4 . . ?
C27 C26 H26A 109.4 . . ?
C25 C26 H26B 109.4 . . ?
C27 C26 H26B 109.4 . . ?
H26A C26 H26B 108.0 . . ?
C28 C27 C26 111.6(5) . . ?
C28 C27 H27A 109.3 . . ?
C26 C27 H27A 109.3 . . ?
C28 C27 H27B 109.3 . . ?
C26 C27 H27B 109.3 . . ?
H27A C27 H27B 108.0 . . ?
C27 C28 C29 111.6(5) . . ?
C27 C28 H28A 109.3 . . ?
C29 C28 H28A 109.3 . . ?
C27 C28 H28B 109.3 . . ?
C29 C28 H28B 109.3 . . ?
H28A C28 H28B 108.0 . . ?
C28 C29 C24 109.9(4) . . ?
C28 C29 H29A 109.7 . . ?
C24 C29 H29A 109.7 . . ?
C28 C29 H29B 109.7 . . ?
C24 C29 H29B 109.7 . . ?
H29A C29 H29B 108.2 . . ?
C35 C30 C31 111.9(6) . . ?
C35 C30 P1 123.2(5) . . ?
C31 C30 P1 113.2(4) . . ?
C35 C30 H30A 101.5 . . ?
C31 C30 H30A 101.5 . . ?
P1 C30 H30A 101.5 . . ?
C32 C31 C30 113.1(6) . . ?
C32 C31 H31A 108.9 . . ?
C30 C31 H31A 108.9 . . ?
C32 C31 H31B 109.0 . . ?
C30 C31 H31B 108.9 . . ?
H31A C31 H31B 107.8 . . ?
C33 C32 C31 112.9(8) . . ?
C33 C32 H32A 109.0 . . ?
C31 C32 H32A 109.0 . . ?
C33 C32 H32B 109.0 . . ?
C31 C32 H32B 109.0 . . ?
H32A C32 H32B 107.8 . . ?
C32 C33 C34 114.2(6) . . ?
C32 C33 H33A 108.7 . . ?
C34 C33 H33A 108.7 . . ?
C32 C33 H33B 108.7 . . ?
C34 C33 H33B 108.7 . . ?
H33A C33 H33B 107.6 . . ?
C33 C34 C35 111.9(7) . . ?
C33 C34 H34A 109.2 . . ?
C35 C34 H34A 109.2 . . ?
C33 C34 H34B 109.2 . . ?
C35 C34 H34B 109.2 . . ?
H34A C34 H34B 107.9 . . ?
C30 C35 C34 112.1(6) . . ?
C30 C35 H35A 109.2 . . ?
C34 C35 H35A 109.2 . . ?
C30 C35 H35B 109.2 . . ?
C34 C35 H35B 109.2 . . ?
H35A C35 H35B 107.9 . . ?
N3 C36 N4 104.4(5) . . ?
N3 C36 Pd2 124.8(4) . . ?
N4 C36 Pd2 130.6(4) . . ?
N4 C37 C38 113.4(4) . . ?
N4 C37 H37A 108.9 . . ?
C38 C37 H37A 108.9 . . ?
N4 C37 H37B 108.9 . . ?
C38 C37 H37B 108.9 . . ?
H37A C37 H37B 107.7 . . ?
C43 C38 C39 118.9(6) . . ?
C43 C38 C37 121.6(5) . . ?
C39 C38 C37 119.4(5) . . ?
C40 C39 C38 119.5(6) . . ?
C40 C39 H39A 120.2 . . ?
C38 C39 H39A 120.2 . . ?
C41 C40 C39 121.0(7) . . ?
C41 C40 H40A 119.5 . . ?
C39 C40 H40A 119.5 . . ?
C42 C41 C40 119.1(7) . . ?
C42 C41 H41A 120.5 . . ?
C40 C41 H41A 120.5 . . ?
C41 C42 C43 120.4(7) . . ?
C41 C42 H42A 119.8 . . ?
C43 C42 H42A 119.8 . . ?
C42 C43 C38 121.1(6) . . ?
C42 C43 H43A 119.5 . . ?
C38 C43 H43A 119.5 . . ?
C45 C44 N4 106.5(5) . . ?
C45 C44 H44A 126.7 . . ?
N4 C44 H44A 126.7 . . ?
C44 C45 N3 106.6(5) . . ?
C44 C45 H45A 126.7 . . ?
N3 C45 H45A 126.7 . . ?
N3 C46 C47 113.0(5) . . ?
N3 C46 H46A 109.0 . . ?
C47 C46 H46A 109.0 . . ?
N3 C46 H46B 109.0 . . ?
C47 C46 H46B 109.0 . . ?
H46A C46 H46B 107.8 . . ?
C48 C47 C52 117.4(6) . . ?
C48 C47 C46 122.9(6) . . ?
C52 C47 C46 119.6(6) . . ?
C47 C48 C49 120.6(7) . . ?
C47 C48 H48A 119.7 . . ?
C49 C48 H48A 119.7 . . ?
C50 C49 C48 121.8(8) . . ?
C50 C49 H49A 119.1 . . ?
C48 C49 H49A 119.1 . . ?
C49 C50 C51 118.1(7) . . ?
C49 C50 H50A 120.9 . . ?
C51 C50 H50A 120.9 . . ?
C50 C51 C52 120.9(8) . . ?
C50 C51 H51A 119.6 . . ?
C52 C51 H51A 119.6 . . ?
C51 C52 C47 121.1(8) . . ?
C51 C52 H52A 119.5 . . ?
C47 C52 H52A 119.5 . . ?
C54 C53 C58 110.5(5) . . ?
C54 C53 P2 120.0(4) . . ?
C58 C53 P2 111.6(4) . . ?
C54 C53 H53A 104.4 . . ?
C58 C53 H53A 104.4 . . ?
P2 C53 H53A 104.4 . . ?
C53 C54 C55 110.2(5) . . ?
C53 C54 H54A 109.6 . . ?
C55 C54 H54A 109.6 . . ?
C53 C54 H54B 109.6 . . ?
C55 C54 H54B 109.6 . . ?
H54A C54 H54B 108.1 . . ?
C56 C55 C54 112.6(5) . . ?
C56 C55 H55A 109.1 . . ?
C54 C55 H55A 109.1 . . ?
C56 C55 H55B 109.1 . . ?
C54 C55 H55B 109.1 . . ?
H55A C55 H55B 107.8 . . ?
C57 C56 C55 112.8(5) . . ?
C57 C56 H56A 109.0 . . ?
C55 C56 H56A 109.0 . . ?
C57 C56 H56B 109.0 . . ?
C55 C56 H56B 109.0 . . ?
H56A C56 H56B 107.8 . . ?
C56 C57 C58 109.9(6) . . ?
C56 C57 H57A 109.7 . . ?
C58 C57 H57A 109.7 . . ?
C56 C57 H57B 109.7 . . ?
C58 C57 H57B 109.7 . . ?
H57A C57 H57B 108.2 . . ?
C53 C58 C57 110.8(5) . . ?
C53 C58 H58A 109.5 . . ?
C57 C58 H58A 109.5 . . ?
C53 C58 H58B 109.5 . . ?
C57 C58 H58B 109.5 . . ?
H58A C58 H58B 108.1 . . ?
C60 C59 C64 111.4(5) . . ?
C60 C59 P2 113.8(4) . . ?
C64 C59 P2 117.0(4) . . ?
C60 C59 H59A 104.4 . . ?
C64 C59 H59A 104.4 . . ?
P2 C59 H59A 104.4 . . ?
C59 C60 C61 110.4(6) . . ?
C59 C60 H60A 109.6 . . ?
C61 C60 H60A 109.6 . . ?
C59 C60 H60B 109.6 . . ?
C61 C60 H60B 109.6 . . ?
H60A C60 H60B 108.1 . . ?
C62 C61 C60 109.8(6) . . ?
C62 C61 H61A 109.7 . . ?
C60 C61 H61A 109.7 . . ?
C62 C61 H61B 109.7 . . ?
C60 C61 H61B 109.7 . . ?
H61A C61 H61B 108.2 . . ?
C63 C62 C61 112.6(6) . . ?
C63 C62 H62A 109.1 . . ?
C61 C62 H62A 109.1 . . ?
C63 C62 H62B 109.1 . . ?
C61 C62 H62B 109.1 . . ?
H62A C62 H62B 107.8 . . ?
C62 C63 C64 110.8(7) . . ?
C62 C63 H63A 109.5 . . ?
C64 C63 H63A 109.5 . . ?
C62 C63 H63B 109.5 . . ?
C64 C63 H63B 109.5 . . ?
H63A C63 H63B 108.1 . . ?
C63 C64 C59 108.6(5) . . ?
C63 C64 H64A 110.0 . . ?
C59 C64 H64A 110.0 . . ?
C63 C64 H64B 110.0 . . ?
C59 C64 H64B 110.0 . . ?
H64A C64 H64B 108.3 . . ?
C66 C65 C70 109.9(6) . . ?
C66 C65 P2 121.1(5) . . ?
C70 C65 P2 111.0(4) . . ?
C66 C65 H65A 104.4 . . ?
C70 C65 H65A 104.4 . . ?
P2 C65 H65A 104.4 . . ?
C65 C66 C67 110.4(6) . . ?
C65 C66 H66A 109.6 . . ?
C67 C66 H66A 109.6 . . ?
C65 C66 H66B 109.6 . . ?
C67 C66 H66B 109.6 . . ?
H66A C66 H66B 108.1 . . ?
C68 C67 C66 110.5(6) . . ?
C68 C67 H67A 109.6 . . ?
C66 C67 H67A 109.6 . . ?
C68 C67 H67B 109.6 . . ?
C66 C67 H67B 109.6 . . ?
H67A C67 H67B 108.1 . . ?
C69 C68 C67 114.0(6) . . ?
C69 C68 H68A 108.7 . . ?
C67 C68 H68A 108.7 . . ?
C69 C68 H68B 108.7 . . ?
C67 C68 H68B 108.7 . . ?
H68A C68 H68B 107.6 . . ?
C68 C69 C70 111.6(6) . . ?
C68 C69 H69A 109.3 . . ?
C70 C69 H69A 109.3 . . ?
C68 C69 H69B 109.3 . . ?
C70 C69 H69B 109.3 . . ?
H69A C69 H69B 108.0 . . ?
C65 C70 C69 110.2(5) . . ?
C65 C70 H70A 109.6 . . ?
C69 C70 H70A 109.6 . . ?
C65 C70 H70B 109.6 . . ?
C69 C70 H70B 109.6 . . ?
H70A C70 H70B 108.1 . . ?
C1 N1 C9 110.0(5) . . ?
C1 N1 C2 125.7(4) . . ?
C9 N1 C2 124.1(4) . . ?
C1 N2 C10 109.8(5) . . ?
C1 N2 C11 123.7(4) . . ?
C10 N2 C11 126.0(5) . . ?
C36 N3 C45 111.5(5) . . ?
C36 N3 C46 125.0(5) . . ?
C45 N3 C46 123.5(5) . . ?
C36 N4 C44 111.0(5) . . ?
C36 N4 C37 125.7(5) . . ?
C44 N4 C37 123.3(4) . . ?
C24 P1 C30 108.9(3) . . ?
C24 P1 C18 104.3(2) . . ?
C30 P1 C18 103.2(2) . . ?
C24 P1 Pd1 108.75(17) . . ?
C30 P1 Pd1 115.8(2) . . ?
C18 P1 Pd1 115.15(19) . . ?
C59 P2 C65 104.6(3) . . ?
C59 P2 C53 111.5(3) . . ?
C65 P2 C53 103.1(3) . . ?
C59 P2 Pd2 108.82(19) . . ?
C65 P2 Pd2 113.8(2) . . ?
C53 P2 Pd2 114.6(2) . . ?
C1 Pd1 P1 95.77(14) . . ?
C1 Pd1 Cl1 176.06(15) . . ?
P1 Pd1 Cl1 87.78(5) . . ?
C1 Pd1 Cl2 85.72(15) . . ?
P1 Pd1 Cl2 177.88(5) . . ?
Cl1 Pd1 Cl2 90.69(5) . . ?
C36 Pd2 P2 96.59(15) . . ?
C36 Pd2 Cl3 84.90(15) . . ?
P2 Pd2 Cl3 177.49(6) . . ?
C36 Pd2 Cl4 171.96(16) . . ?
P2 Pd2 Cl4 88.02(5) . . ?
Cl3 Pd2 Cl4 90.74(6) . . ?
C72 C71 C74 102.2 . . ?
C72 C71 H71A 111.3 . . ?
C74 C71 H71A 111.3 . . ?
C72 C71 H71B 111.3 . . ?
C74 C71 H71B 111.3 . . ?
H71A C71 H71B 109.2 . . ?
O1 C72 C71 105.6 . . ?
O1 C72 H72A 110.6 . . ?
C71 C72 H72A 110.6 . . ?
O1 C72 H72B 110.6 . . ?
C71 C72 H72B 110.6 . . ?
H72A C72 H72B 108.8 . . ?
C72 O1 C73 108.2 . . ?
O1 C73 C74 108.1 . . ?
O1 C73 H73A 110.1 . . ?
C74 C73 H73A 110.1 . . ?
O1 C73 H73B 110.1 . . ?
C74 C73 H73B 110.1 . . ?
H73A C73 H73B 108.4 . . ?
C73 C74 C71 102.1 . . ?
C73 C74 H74A 111.3 . . ?
C71 C74 H74A 111.3 . . ?
C73 C74 H74B 111.3 . . ?
C71 C74 H74B 111.3 . . ?
H74A C74 H74B 109.2 . . ?
C72A C71A C74A 102.3 . . ?
C72A C71A H71C 111.3 . . ?
C74A C71A H71C 111.3 . . ?
C72A C71A H71D 111.3 . . ?
C74A C71A H71D 111.3 . . ?
H71C C71A H71D 109.2 . . ?
O1A C72A C71A 105.6 . . ?
O1A C72A H72C 110.6 . . ?
C71A C72A H72C 110.6 . . ?
O1A C72A H72D 110.6 . . ?
C71A C72A H72D 110.6 . . ?
H72C C72A H72D 108.8 . . ?
C72A O1A C73A 108.2 . . ?
O1A C73A C74A 108.1 . . ?
O1A C73A H73C 110.1 . . ?
C74A C73A H73C 110.1 . . ?
O1A C73A H73D 110.1 . . ?
C74A C73A H73D 110.1 . . ?
H73C C73A H73D 108.4 . . ?
C73A C74A C71A 102.1 . . ?
C73A C74A H74C 111.3 . . ?
C71A C74A H74C 111.3 . . ?
C73A C74A H74D 111.3 . . ?
C71A C74A H74D 111.3 . . ?
H74C C74A H74D 109.2 . . ?

loop_
_geom_bond_atom_site_label_1
_geom_bond_atom_site_label_2
_geom_bond_distance
_geom_bond_site_symmetry_2
_geom_bond_publ_flag
C1 N2 1.342(7) . ?
C1 N1 1.343(6) . ?
C1 Pd1 1.997(5) . ?
C2 N1 1.456(7) . ?
C2 C3 1.514(8) . ?
C2 H2A 0.9900 . ?
C2 H2B 0.9900 . ?
C3 C8 1.357(8) . ?
C3 C4 1.361(9) . ?
C4 C5 1.395(11) . ?
C4 H4A 0.9500 . ?
C5 C6 1.343(10) . ?
C5 H5A 0.9500 . ?
C6 C7 1.325(9) . ?
C6 H6A 0.9500 . ?
C7 C8 1.397(9) . ?
C7 H7A 0.9500 . ?
C8 H8A 0.9500 . ?
C9 C10 1.332(9) . ?
C9 N1 1.388(7) . ?
C9 H9A 0.9500 . ?
C10 N2 1.389(7) . ?
C10 H10A 0.9500 . ?
C11 N2 1.471(7) . ?
C11 C12 1.500(8) . ?
C11 H11A 0.9900 . ?
C11 H11B 0.9900 . ?
C12 C13 1.390(8) . ?
C12 C17 1.395(8) . ?
C13 C14 1.372(8) . ?
C13 H13A 0.9500 . ?
C14 C15 1.372(9) . ?
C14 H14A 0.9500 . ?
C15 C16 1.375(10) . ?
C15 H15A 0.9500 . ?
C16 C17 1.389(9) . ?
C16 H16A 0.9500 . ?
C17 H17A 0.9500 . ?
C18 C23 1.497(7) . ?
C18 C19 1.536(8) . ?
C18 P1 1.866(5) . ?
C18 H18A 1.0000 . ?
C19 C20 1.529(8) . ?
C19 H19A 0.9900 . ?
C19 H19B 0.9900 . ?
C20 C21 1.505(9) . ?
C20 H20A 0.9900 . ?
C20 H20B 0.9900 . ?
C21 C22 1.499(9) . ?
C21 H21A 0.9900 . ?
C21 H21B 0.9900 . ?
C22 C23 1.537(8) . ?
C22 H22A 0.9900 . ?
C22 H22B 0.9900 . ?
C23 H23A 0.9900 . ?
C23 H23B 0.9900 . ?
C24 C29 1.534(7) . ?
C24 C25 1.527(7) . ?
C24 P1 1.837(5) . ?
C24 H24A 1.0000 . ?
C25 C26 1.521(8) . ?
C25 H25A 0.9900 . ?
C25 H25B 0.9900 . ?
C26 C27 1.529(9) . ?
C26 H26A 0.9900 . ?
C26 H26B 0.9900 . ?
C27 C28 1.527(9) . ?
C27 H27A 0.9900 . ?
C27 H27B 0.9900 . ?
C28 C29 1.527(8) . ?
C28 H28A 0.9900 . ?
C28 H28B 0.9900 . ?
C29 H29A 0.9900 . ?
C29 H29B 0.9900 . ?
C30 C35 1.439(9) . ?
C30 C31 1.513(8) . ?
C30 P1 1.846(5) . ?
C30 H30A 1.0000 . ?
C31 C32 1.485(9) . ?
C31 H31A 0.9900 . ?
C31 H31B 0.9900 . ?
C32 C33 1.459(11) . ?
C32 H32A 0.9900 . ?
C32 H32B 0.9900 . ?
C33 C34 1.509(11) . ?
C33 H33A 0.9900 . ?
C33 H33B 0.9900 . ?
C34 C35 1.552(9) . ?
C34 H34A 0.9900 . ?
C34 H34B 0.9900 . ?
C35 H35A 0.9900 . ?
C35 H35B 0.9900 . ?
C36 N3 1.354(7) . ?
C36 N4 1.354(6) . ?
C36 Pd2 1.984(5) . ?
C37 N4 1.464(7) . ?
C37 C38 1.502(8) . ?
C37 H37A 0.9900 . ?
C37 H37B 0.9900 . ?
C38 C43 1.377(8) . ?
C38 C39 1.388(8) . ?
C39 C40 1.390(9) . ?
C39 H39A 0.9500 . ?
C40 C41 1.378(11) . ?
C40 H40A 0.9500 . ?
C41 C42 1.374(10) . ?
C41 H41A 0.9500 . ?
C42 C43 1.378(9) . ?
C42 H42A 0.9500 . ?
C43 H43A 0.9500 . ?
C44 C45 1.356(8) . ?
C44 N4 1.378(7) . ?
C44 H44A 0.9500 . ?
C45 N3 1.367(7) . ?
C45 H45A 0.9500 . ?
C46 N3 1.469(7) . ?
C46 C47 1.505(8) . ?
C46 H46A 0.9900 . ?
C46 H46B 0.9900 . ?
C47 C48 1.360(9) . ?
C47 C52 1.372(9) . ?
C48 C49 1.385(10) . ?
C48 H48A 0.9500 . ?
C49 C50 1.332(11) . ?
C49 H49A 0.9500 . ?
C50 C51 1.366(13) . ?
C50 H50A 0.9500 . ?
C51 C52 1.370(11) . ?
C51 H51A 0.9500 . ?
C52 H52A 0.9500 . ?
C53 C54 1.508(8) . ?
C53 C58 1.521(8) . ?
C53 P2 1.863(5) . ?
C53 H53A 1.0000 . ?
C54 C55 1.524(8) . ?
C54 H54A 0.9900 . ?
C54 H54B 0.9900 . ?
C55 C56 1.514(8) . ?
C55 H55A 0.9900 . ?
C55 H55B 0.9900 . ?
C56 C57 1.487(9) . ?
C56 H56A 0.9900 . ?
C56 H56B 0.9900 . ?
C57 C58 1.563(8) . ?
C57 H57A 0.9900 . ?
C57 H57B 0.9900 . ?
C58 H58A 0.9900 . ?
C58 H58B 0.9900 . ?
C59 C60 1.528(9) . ?
C59 C64 1.542(8) . ?
C59 P2 1.835(5) . ?
C59 H59A 1.0000 . ?
C60 C61 1.532(8) . ?
C60 H60A 0.9900 . ?
C60 H60B 0.9900 . ?
C61 C62 1.531(11) . ?
C61 H61A 0.9900 . ?
C61 H61B 0.9900 . ?
C62 C63 1.508(12) . ?
C62 H62A 0.9900 . ?
C62 H62B 0.9900 . ?
C63 C64 1.531(9) . ?
C63 H63A 0.9900 . ?
C63 H63B 0.9900 . ?
C64 H64A 0.9900 . ?
C64 H64B 0.9900 . ?
C65 C66 1.459(9) . ?
C65 C70 1.555(8) . ?
C65 P2 1.844(7) . ?
C65 H65A 1.0000 . ?
C66 C67 1.559(10) . ?
C66 H66A 0.9900 . ?
C66 H66B 0.9900 . ?
C67 C68 1.520(8) . ?
C67 H67A 0.9900 . ?
C67 H67B 0.9900 . ?
C68 C69 1.429(9) . ?
C68 H68A 0.9900 . ?
C68 H68B 0.9900 . ?
C69 C70 1.562(10) . ?
C69 H69A 0.9900 . ?
C69 H69B 0.9900 . ?
C70 H70A 0.9900 . ?
C70 H70B 0.9900 . ?
Cl1 Pd1 2.3468(12) . ?
Cl2 Pd1 2.3684(14) . ?
Cl3 Pd2 2.3434(15) . ?
Cl4 Pd2 2.3518(14) . ?
P1 Pd1 2.2785(14) . ?
P2 Pd2 2.2712(15) . ?
C71 C72 1.4990 . ?
C71 C74 1.5148 . ?
C71 H71A 0.9900 . ?
C71 H71B 0.9900 . ?
C72 O1 1.4120 . ?
C72 H72A 0.9900 . ?
C72 H72B 0.9900 . ?
O1 C73 1.4323 . ?
C73 C74 1.5056 . ?
C73 H73A 0.9900 . ?
C73 H73B 0.9900 . ?
C74 H74A 0.9900 . ?
C74 H74B 0.9900 . ?
C71A C72A 1.4990 . ?
C71A C74A 1.5145 . ?
C71A H71C 0.9900 . ?
C71A H71D 0.9900 . ?
C72A O1A 1.4121 . ?
C72A H72C 0.9900 . ?
C72A H72D 0.9900 . ?
O1A C73A 1.4320 . ?
C73A C74A 1.5063 . ?
C73A H73C 0.9900 . ?
C73A H73D 0.9900 . ?
C74A H74C 0.9900 . ?
C74A H74D 0.9900 . ?
